data_4509838
loop_
_publ_author_name
'W\"ockel, Simone'
'Plessow, Philipp'
'Schelwies, Mathias'
'Brinks, Marion K.'
'Rominger, Frank'
'Hofmann, Peter'
'Limbach, Michael'

_publ_section_title
;
 Alcohol Amination with Aminoacidato Cp*Ir(III)-Complexes as Catalysts:
 Dissociation of the Chelating Ligand during Initiation
;
_journal_issue 1
_journal_name_full 'ACS Catalysis'
_journal_page_first 152
_journal_paper_doi 10.1021/cs4009418
_journal_volume 4
_journal_year 2014
_chemical_formula_sum 'C15 H22 F3 Ir N2 O5 S'
_chemical_formula_weight 591.61
_chemical_name_common '11 [Cp*Ir(Gly)MeCN]OTf in manuscript'
_chemical_name_systematic
; 
 ? 
;
_space_group_IT_number 15
_symmetry_cell_setting monoclinic
_symmetry_space_group_name_Hall '-C 2yc'
_symmetry_space_group_name_H-M 'C 1 2/c 1'
_atom_sites_solution_hydrogens geom
_atom_sites_solution_primary direct
_atom_sites_solution_secondary difmap
_audit_creation_method SHELXL-97
_cell_angle_alpha 90.00
_cell_angle_beta 121.888(1)
_cell_angle_gamma 90.00
_cell_formula_units_Z 8
_cell_length_a 26.456(2)
_cell_length_b 8.5874(7)
_cell_length_c 21.4517(18)
_cell_measurement_reflns_used 9299
_cell_measurement_temperature 200(2)
_cell_measurement_theta_max 29.46
_cell_measurement_theta_min 2.24
_cell_volume 4138.1(6)
_computing_cell_refinement 'Bruker SAINT'
_computing_data_collection 'Bruker APEX2'
_computing_data_reduction 'Bruker SAINT'
_computing_molecular_graphics 'Bruker SHELXTL'
_computing_publication_material 'Bruker SHELXTL'
_computing_structure_refinement 'SHELXL-97 (Sheldrick, 2008)'
_computing_structure_solution 'SHELXS-97 (Sheldrick, 2008)'
_diffrn_ambient_temperature 200(2)
_diffrn_measured_fraction_theta_full 1.000
_diffrn_measured_fraction_theta_max 1.000
_diffrn_measurement_device_type 'Bruker APEX-II Quazar'
_diffrn_measurement_method '\f and \w scans'
_diffrn_radiation_monochromator mirror'
_diffrn_radiation_source 'ImuS microsource'
_diffrn_radiation_type MoK\a
_diffrn_radiation_wavelength 0.71073
_diffrn_reflns_av_R_equivalents 0.0458
_diffrn_reflns_av_sigmaI/netI 0.0412
_diffrn_reflns_limit_h_max 36
_diffrn_reflns_limit_h_min -36
_diffrn_reflns_limit_k_max 11
_diffrn_reflns_limit_k_min -11
_diffrn_reflns_limit_l_max 27
_diffrn_reflns_limit_l_min -29
_diffrn_reflns_number 27855
_diffrn_reflns_theta_full 29.63
_diffrn_reflns_theta_max 29.63
_diffrn_reflns_theta_min 1.81
_exptl_absorpt_coefficient_mu 6.607
_exptl_absorpt_correction_T_max 0.7335
_exptl_absorpt_correction_T_min 0.5302
_exptl_absorpt_correction_type multi-scan
_exptl_absorpt_process_details
;
Sheldrick, G. M. (2008). <i>SADABS</i>. University of G\"ottingen, Germany.
;
_exptl_crystal_colour yellow
_exptl_crystal_density_diffrn 1.899
_exptl_crystal_density_method 'not measured'
_exptl_crystal_description polyhedron
_exptl_crystal_F_000 2288
_exptl_crystal_size_max 0.11
_exptl_crystal_size_mid 0.10
_exptl_crystal_size_min 0.05
_refine_diff_density_max 1.293
_refine_diff_density_min -0.664
_refine_diff_density_rms 0.141
_refine_ls_extinction_method none
_refine_ls_goodness_of_fit_ref 1.041
_refine_ls_hydrogen_treatment constr
_refine_ls_matrix_type full
_refine_ls_number_parameters 250
_refine_ls_number_reflns 5827
_refine_ls_number_restraints 0
_refine_ls_restrained_S_all 1.041
_refine_ls_R_factor_all 0.0465
_refine_ls_R_factor_gt 0.0306
_refine_ls_shift/su_max 0.002
_refine_ls_shift/su_mean 0.000
_refine_ls_structure_factor_coef Fsqd
_refine_ls_weighting_details 'calc w=1/[\s^2^(Fo^2^)+(0.0210P)^2^+10.4612P] where P=(Fo^2^+2Fc^2^)/3'
_refine_ls_weighting_scheme calc
_refine_ls_wR_factor_gt 0.0564
_refine_ls_wR_factor_ref 0.0610
_reflns_number_gt 4618
_reflns_number_total 5827
_reflns_threshold_expression >2sigma(I)
_cod_data_source_file cs4009418_si_002.cif
_cod_data_source_block siw8
_cod_depositor_comments
;
The following automatic conversions were performed:

'_symmetry_cell_setting' value 'Monoclinic' changed to 'monoclinic'
according to
/usr/data/users/saulius/automatic-downloads/current/ACS/lib/dictionaries/cif_core.dic
dictionary named 'cif_core.dic' version 2.4.2 from 2011-04-26.

Automatic conversion script
Id: cif_fix_values 2281 2013-09-26 08:29:07Z andrius 
;
_cod_original_sg_symbol_H-M C2/c
_cod_database_code 4509838

loop_
_symmetry_equiv_pos_as_xyz
'x, y, z'
'-x, y, -z+1/2'
'x+1/2, y+1/2, z'
'-x+1/2, y+1/2, -z+1/2'
'-x, -y, -z'
'x, -y, z-1/2'
'-x+1/2, -y+1/2, -z'
'x+1/2, -y+1/2, z-1/2'

loop_
_atom_site_label
_atom_site_type_symbol
_atom_site_fract_x
_atom_site_fract_y
_atom_site_fract_z
_atom_site_U_iso_or_equiv
_atom_site_adp_type
_atom_site_occupancy
_atom_site_symmetry_multiplicity
_atom_site_calc_flag
_atom_site_refinement_flags
Ir1 Ir 0.148836(6) 0.838142(17) 0.243162(8) 0.02318(5) Uani 1 1 d .
O1 O 0.23983(11) 0.8769(3) 0.28495(15) 0.0305(6) Uani 1 1 d .
C1 C 0.25863(16) 0.8380(5) 0.2430(2) 0.0305(9) Uani 1 1 d .
O2 O 0.30784(13) 0.8771(3) 0.25460(19) 0.0427(8) Uani 1 1 d .
C2 C 0.21811(17) 0.7422(5) 0.1760(2) 0.0298(9) Uani 1 1 d .
H2A H 0.2048 0.8053 0.1314 0.036 Uiso 1 1 calc R
H2B H 0.2401 0.6509 0.1742 0.036 Uiso 1 1 calc R
N1 N 0.16526(13) 0.6882(4) 0.17742(17) 0.0269(7) Uani 1 1 d .
H1A H 0.1718 0.5886 0.1959 0.032 Uiso 1 1 calc R
H1B H 0.1325 0.6863 0.1304 0.032 Uiso 1 1 calc R
C11 C 0.14854(18) 0.7163(6) 0.3290(2) 0.0353(10) Uani 1 1 d .
C12 C 0.14912(18) 0.8824(5) 0.3421(2) 0.0346(10) Uani 1 1 d .
C13 C 0.09735(17) 0.9499(5) 0.2819(2) 0.0310(9) Uani 1 1 d .
C14 C 0.06334(17) 0.8275(5) 0.2302(2) 0.0288(9) Uani 1 1 d .
C15 C 0.09342(17) 0.6835(5) 0.2605(2) 0.0277(9) Uani 1 1 d .
C16 C 0.1939(2) 0.6003(6) 0.3806(3) 0.0514(14) Uani 1 1 d .
H16A H 0.1878 0.5009 0.3551 0.077 Uiso 1 1 calc R
H16B H 0.1896 0.5849 0.4229 0.077 Uiso 1 1 calc R
H16C H 0.2340 0.6393 0.3976 0.077 Uiso 1 1 calc R
C17 C 0.1965(2) 0.9677(7) 0.4084(2) 0.0541(14) Uani 1 1 d .
H17A H 0.2355 0.9220 0.4242 0.081 Uiso 1 1 calc R
H17B H 0.1887 0.9592 0.4481 0.081 Uiso 1 1 calc R
H17C H 0.1964 1.0776 0.3961 0.081 Uiso 1 1 calc R
C18 C 0.0813(2) 1.1190(5) 0.2735(3) 0.0412(11) Uani 1 1 d .
H18A H 0.0543 1.1432 0.2214 0.062 Uiso 1 1 calc R
H18B H 0.1175 1.1819 0.2932 0.062 Uiso 1 1 calc R
H18C H 0.0617 1.1425 0.3004 0.062 Uiso 1 1 calc R
C19 C 0.00454(17) 0.8432(5) 0.1590(2) 0.0368(10) Uani 1 1 d .
H19A H -0.0012 0.9516 0.1423 0.055 Uiso 1 1 calc R
H19B H -0.0277 0.8127 0.1663 0.055 Uiso 1 1 calc R
H19C H 0.0041 0.7755 0.1219 0.055 Uiso 1 1 calc R
C20 C 0.07203(18) 0.5285(5) 0.2256(3) 0.0399(11) Uani 1 1 d .
H20A H 0.1059 0.4569 0.2443 0.060 Uiso 1 1 calc R
H20B H 0.0528 0.5387 0.1723 0.060 Uiso 1 1 calc R
H20C H 0.0433 0.4877 0.2372 0.060 Uiso 1 1 calc R
N20 N 0.13475(14) 1.0082(4) 0.16680(18) 0.0302(7) Uani 1 1 d .
C21 C 0.1223(2) 1.1042(5) 0.1255(2) 0.0368(10) Uani 1 1 d .
C22 C 0.1071(2) 1.2265(6) 0.0715(3) 0.0547(14) Uani 1 1 d .
H22A H 0.1418 1.2941 0.0876 0.082 Uiso 1 1 calc R
H22B H 0.0740 1.2882 0.0665 0.082 Uiso 1 1 calc R
H22C H 0.0954 1.1798 0.0241 0.082 Uiso 1 1 calc R
S1 S 0.06410(6) 0.76293(16) -0.02663(7) 0.0485(3) Uani 1 1 d .
O11 O 0.05998(16) 0.7076(6) 0.0331(2) 0.0737(13) Uani 1 1 d .
O12 O 0.00823(17) 0.7769(5) -0.09492(19) 0.0727(12) Uani 1 1 d .
O13 O 0.10529(19) 0.8874(5) -0.0080(2) 0.0794(13) Uani 1 1 d .
C31 C 0.1000(3) 0.6036(7) -0.0430(3) 0.0557(14) Uani 1 1 d .
F1 F 0.1064(3) 0.6316(5) -0.0985(2) 0.134(2) Uani 1 1 d .
F2 F 0.06922(18) 0.4730(4) -0.0594(2) 0.1129(17) Uani 1 1 d .
F3 F 0.15263(14) 0.5696(4) 0.01554(18) 0.0743(10) Uani 1 1 d .

loop_
_atom_site_aniso_label
_atom_site_aniso_U_11
_atom_site_aniso_U_22
_atom_site_aniso_U_33
_atom_site_aniso_U_23
_atom_site_aniso_U_13
_atom_site_aniso_U_12
Ir1 0.02221(7) 0.02346(8) 0.02064(7) 0.00164(7) 0.00912(6) -0.00219(6)
O1 0.0247(13) 0.0342(17) 0.0286(15) -0.0021(12) 0.0114(12) -0.0086(11)
C1 0.0242(18) 0.021(2) 0.040(2) 0.0082(18) 0.0128(17) 0.0026(16)
O2 0.0327(15) 0.0335(18) 0.064(2) -0.0058(15) 0.0266(16) -0.0069(13)
C2 0.030(2) 0.028(2) 0.034(2) -0.0017(18) 0.0189(18) -0.0025(16)
N1 0.0238(15) 0.0267(19) 0.0242(16) -0.0002(13) 0.0086(14) -0.0033(13)
C11 0.033(2) 0.044(3) 0.028(2) 0.0140(19) 0.0163(19) 0.0011(19)
C12 0.035(2) 0.050(3) 0.025(2) -0.0008(19) 0.0195(19) -0.0076(19)
C13 0.031(2) 0.035(2) 0.029(2) -0.0085(18) 0.0168(18) -0.0063(17)
C14 0.0267(19) 0.034(2) 0.029(2) -0.0023(18) 0.0169(17) -0.0013(17)
C15 0.0274(19) 0.028(2) 0.034(2) 0.0058(17) 0.0205(17) -0.0019(15)
C16 0.044(3) 0.065(3) 0.037(3) 0.027(2) 0.016(2) 0.005(2)
C17 0.052(3) 0.074(4) 0.026(2) -0.010(2) 0.014(2) -0.015(3)
C18 0.046(3) 0.032(3) 0.044(3) -0.011(2) 0.022(2) 0.0003(19)
C19 0.027(2) 0.040(3) 0.038(2) -0.005(2) 0.0130(18) 0.0057(18)
C20 0.034(2) 0.028(2) 0.062(3) 0.002(2) 0.028(2) -0.0040(18)
N20 0.0333(17) 0.0276(19) 0.0289(18) 0.0052(15) 0.0158(15) 0.0035(15)
C21 0.042(2) 0.032(2) 0.032(2) 0.0029(19) 0.017(2) 0.0032(19)
C22 0.072(4) 0.044(3) 0.042(3) 0.021(2) 0.026(3) 0.009(3)
S1 0.0456(7) 0.0488(8) 0.0348(6) -0.0038(6) 0.0100(6) 0.0083(6)
O11 0.048(2) 0.128(4) 0.038(2) 0.003(2) 0.0175(18) 0.013(2)
O12 0.063(2) 0.076(3) 0.039(2) 0.0035(19) -0.0003(18) 0.023(2)
O13 0.079(3) 0.046(2) 0.093(3) -0.015(2) 0.031(3) -0.007(2)
C31 0.078(4) 0.046(3) 0.037(3) 0.005(2) 0.026(3) 0.012(3)
F1 0.237(6) 0.123(4) 0.095(3) 0.053(3) 0.125(4) 0.105(4)
F2 0.115(3) 0.043(2) 0.092(3) -0.012(2) -0.006(2) 0.001(2)
F3 0.060(2) 0.079(2) 0.062(2) 0.0021(18) 0.0173(17) 0.0262(17)

loop_
_atom_type_symbol
_atom_type_description
_atom_type_scat_dispersion_real
_atom_type_scat_dispersion_imag
_atom_type_scat_source
C C 0.0033 0.0016 'International Tables Vol C Tables 4.2.6.8 and 6.1.1.4'
H H 0.0000 0.0000 'International Tables Vol C Tables 4.2.6.8 and 6.1.1.4'
N N 0.0061 0.0033 'International Tables Vol C Tables 4.2.6.8 and 6.1.1.4'
O O 0.0106 0.0060 'International Tables Vol C Tables 4.2.6.8 and 6.1.1.4'
F F 0.0171 0.0103 'International Tables Vol C Tables 4.2.6.8 and 6.1.1.4'
S S 0.1246 0.1234 'International Tables Vol C Tables 4.2.6.8 and 6.1.1.4'
Ir Ir -1.4442 7.9887 'International Tables Vol C Tables 4.2.6.8 and 6.1.1.4'

loop_
_geom_angle_atom_site_label_1
_geom_angle_atom_site_label_2
_geom_angle_atom_site_label_3
_geom_angle
N20 Ir1 O1 85.02(12)
N20 Ir1 N1 85.23(13)
O1 Ir1 N1 77.81(11)
N20 Ir1 C11 161.88(16)
O1 Ir1 C11 103.66(13)
N1 Ir1 C11 111.97(16)
N20 Ir1 C14 101.04(14)
O1 Ir1 C14 163.57(13)
N1 Ir1 C14 117.67(14)
C11 Ir1 C14 66.53(16)
N20 Ir1 C15 135.72(14)
O1 Ir1 C15 139.00(13)
N1 Ir1 C15 97.93(14)
C11 Ir1 C15 39.66(15)
C14 Ir1 C15 38.96(15)
N20 Ir1 C12 124.03(15)
O1 Ir1 C12 98.32(13)
N1 Ir1 C12 150.35(15)
C11 Ir1 C12 39.73(18)
C14 Ir1 C12 65.58(15)
C15 Ir1 C12 65.56(16)
N20 Ir1 C13 95.97(15)
O1 Ir1 C13 125.31(13)
N1 Ir1 C13 156.89(13)
C11 Ir1 C13 65.99(17)
C14 Ir1 C13 39.39(15)
C15 Ir1 C13 65.29(16)
C12 Ir1 C13 38.41(16)
C1 O1 Ir1 116.1(2)
O2 C1 O1 123.1(4)
O2 C1 C2 119.1(4)
O1 C1 C2 117.9(3)
N1 C2 C1 110.8(3)
N1 C2 H2A 109.5
C1 C2 H2A 109.5
N1 C2 H2B 109.5
C1 C2 H2B 109.5
H2A C2 H2B 108.1
C2 N1 Ir1 110.4(2)
C2 N1 H1A 109.6
Ir1 N1 H1A 109.6
C2 N1 H1B 109.6
Ir1 N1 H1B 109.6
H1A N1 H1B 108.1
C15 C11 C12 106.8(4)
C15 C11 C16 127.1(4)
C12 C11 C16 125.9(4)
C15 C11 Ir1 71.3(2)
C12 C11 Ir1 71.3(2)
C16 C11 Ir1 126.8(3)
C13 C12 C11 108.6(4)
C13 C12 C17 125.8(4)
C11 C12 C17 125.6(4)
C13 C12 Ir1 71.0(2)
C11 C12 Ir1 69.0(2)
C17 C12 Ir1 125.9(3)
C12 C13 C14 108.1(4)
C12 C13 C18 125.6(4)
C14 C13 C18 126.2(4)
C12 C13 Ir1 70.5(2)
C14 C13 Ir1 69.2(2)
C18 C13 Ir1 125.5(3)
C15 C14 C13 108.0(3)
C15 C14 C19 124.6(4)
C13 C14 C19 127.2(4)
C15 C14 Ir1 71.3(2)
C13 C14 Ir1 71.4(2)
C19 C14 Ir1 125.9(3)
C14 C15 C11 108.3(4)
C14 C15 C20 125.1(4)
C11 C15 C20 126.6(4)
C14 C15 Ir1 69.7(2)
C11 C15 Ir1 69.1(2)
C20 C15 Ir1 125.4(3)
C11 C16 H16A 109.5
C11 C16 H16B 109.5
H16A C16 H16B 109.5
C11 C16 H16C 109.5
H16A C16 H16C 109.5
H16B C16 H16C 109.5
C12 C17 H17A 109.5
C12 C17 H17B 109.5
H17A C17 H17B 109.5
C12 C17 H17C 109.5
H17A C17 H17C 109.5
H17B C17 H17C 109.5
C13 C18 H18A 109.5
C13 C18 H18B 109.5
H18A C18 H18B 109.5
C13 C18 H18C 109.5
H18A C18 H18C 109.5
H18B C18 H18C 109.5
C14 C19 H19A 109.5
C14 C19 H19B 109.5
H19A C19 H19B 109.5
C14 C19 H19C 109.5
H19A C19 H19C 109.5
H19B C19 H19C 109.5
C15 C20 H20A 109.5
C15 C20 H20B 109.5
H20A C20 H20B 109.5
C15 C20 H20C 109.5
H20A C20 H20C 109.5
H20B C20 H20C 109.5
C21 N20 Ir1 173.3(4)
N20 C21 C22 178.7(5)
C21 C22 H22A 109.5
C21 C22 H22B 109.5
H22A C22 H22B 109.5
C21 C22 H22C 109.5
H22A C22 H22C 109.5
H22B C22 H22C 109.5
O11 S1 O13 114.1(3)
O11 S1 O12 114.8(3)
O13 S1 O12 116.5(3)
O11 S1 C31 102.8(3)
O13 S1 C31 102.7(3)
O12 S1 C31 103.2(2)
F1 C31 F2 105.7(5)
F1 C31 F3 109.1(5)
F2 C31 F3 104.9(4)
F1 C31 S1 111.8(4)
F2 C31 S1 112.4(5)
F3 C31 S1 112.4(4)

loop_
_geom_bond_atom_site_label_1
_geom_bond_atom_site_label_2
_geom_bond_distance
Ir1 N20 2.076(3)
Ir1 O1 2.105(3)
Ir1 N1 2.117(3)
Ir1 C11 2.121(4)
Ir1 C14 2.130(4)
Ir1 C15 2.151(4)
Ir1 C12 2.153(4)
Ir1 C13 2.160(4)
O1 C1 1.282(5)
C1 O2 1.235(5)
C1 C2 1.504(6)
C2 N1 1.488(5)
C2 H2A 0.9900
C2 H2B 0.9900
N1 H1A 0.9200
N1 H1B 0.9200
C11 C15 1.450(6)
C11 C12 1.453(6)
C11 C16 1.502(6)
C12 C13 1.419(6)
C12 C17 1.498(6)
C13 C14 1.446(5)
C13 C18 1.496(6)
C14 C15 1.428(6)
C14 C19 1.504(5)
C15 C20 1.484(6)
C16 H16A 0.9800
C16 H16B 0.9800
C16 H16C 0.9800
C17 H17A 0.9800
C17 H17B 0.9800
C17 H17C 0.9800
C18 H18A 0.9800
C18 H18B 0.9800
C18 H18C 0.9800
C19 H19A 0.9800
C19 H19B 0.9800
C19 H19C 0.9800
C20 H20A 0.9800
C20 H20B 0.9800
C20 H20C 0.9800
N20 C21 1.125(5)
C21 C22 1.454(6)
C22 H22A 0.9800
C22 H22B 0.9800
C22 H22C 0.9800
S1 O11 1.424(4)
S1 O13 1.424(4)
S1 O12 1.434(3)
S1 C31 1.803(6)
C31 F1 1.309(6)
C31 F2 1.320(7)
C31 F3 1.324(6)

loop_
_geom_torsion_atom_site_label_1
_geom_torsion_atom_site_label_2
_geom_torsion_atom_site_label_3
_geom_torsion_atom_site_label_4
_geom_torsion
N20 Ir1 O1 C1 -66.4(3)
N1 Ir1 O1 C1 19.8(3)
C11 Ir1 O1 C1 129.8(3)
C14 Ir1 O1 C1 -178.9(5)
C15 Ir1 O1 C1 107.9(3)
C12 Ir1 O1 C1 169.9(3)
C13 Ir1 O1 C1 -160.2(3)
Ir1 O1 C1 O2 167.6(3)
Ir1 O1 C1 C2 -11.6(4)
O2 C1 C2 N1 171.9(4)
O1 C1 C2 N1 -9.0(5)
C1 C2 N1 Ir1 24.2(4)
N20 Ir1 N1 C2 62.8(3)
O1 Ir1 N1 C2 -23.1(2)
C11 Ir1 N1 C2 -123.1(3)
C14 Ir1 N1 C2 162.8(2)
C15 Ir1 N1 C2 -161.7(3)
C12 Ir1 N1 C2 -108.5(3)
C13 Ir1 N1 C2 156.8(3)
N20 Ir1 C11 C15 85.5(5)
O1 Ir1 C11 C15 -157.5(2)
N1 Ir1 C11 C15 -75.3(3)
C14 Ir1 C11 C15 36.4(2)
C12 Ir1 C11 C15 115.9(3)
C13 Ir1 C11 C15 79.6(3)
N20 Ir1 C11 C12 -30.5(6)
O1 Ir1 C11 C12 86.6(2)
N1 Ir1 C11 C12 168.8(2)
C14 Ir1 C11 C12 -79.5(3)
C15 Ir1 C11 C12 -115.9(3)
C13 Ir1 C11 C12 -36.3(2)
N20 Ir1 C11 C16 -151.7(4)
O1 Ir1 C11 C16 -34.7(5)
N1 Ir1 C11 C16 47.5(5)
C14 Ir1 C11 C16 159.2(5)
C15 Ir1 C11 C16 122.8(6)
C12 Ir1 C11 C16 -121.3(5)
C13 Ir1 C11 C16 -157.6(5)
C15 C11 C12 C13 -2.6(5)
C16 C11 C12 C13 -177.3(4)
Ir1 C11 C12 C13 60.2(3)
C15 C11 C12 C17 177.3(4)
C16 C11 C12 C17 2.6(7)
Ir1 C11 C12 C17 -119.8(4)
C15 C11 C12 Ir1 -62.8(3)
C16 C11 C12 Ir1 122.4(4)
N20 Ir1 C12 C13 49.5(3)
O1 Ir1 C12 C13 139.1(2)
N1 Ir1 C12 C13 -141.0(3)
C11 Ir1 C12 C13 -119.5(3)
C14 Ir1 C12 C13 -37.5(2)
C15 Ir1 C12 C13 -80.5(3)
N20 Ir1 C12 C11 169.0(2)
O1 Ir1 C12 C11 -101.4(2)
N1 Ir1 C12 C11 -21.4(4)
C14 Ir1 C12 C11 82.1(3)
C15 Ir1 C12 C11 39.1(2)
C13 Ir1 C12 C11 119.5(3)
N20 Ir1 C12 C17 -71.5(5)
O1 Ir1 C12 C17 18.0(4)
N1 Ir1 C12 C17 98.0(5)
C11 Ir1 C12 C17 119.4(5)
C14 Ir1 C12 C17 -158.5(5)
C15 Ir1 C12 C17 158.5(5)
C13 Ir1 C12 C17 -121.0(5)
C11 C12 C13 C14 0.3(5)
C17 C12 C13 C14 -179.7(4)
Ir1 C12 C13 C14 59.2(3)
C11 C12 C13 C18 -179.3(4)
C17 C12 C13 C18 0.8(7)
Ir1 C12 C13 C18 -120.3(4)
C11 C12 C13 Ir1 -58.9(3)
C17 C12 C13 Ir1 121.1(4)
N20 Ir1 C13 C12 -140.7(2)
O1 Ir1 C13 C12 -52.6(3)
N1 Ir1 C13 C12 127.5(4)
C11 Ir1 C13 C12 37.5(2)
C14 Ir1 C13 C12 119.2(4)
C15 Ir1 C13 C12 81.2(3)
N20 Ir1 C13 C14 100.1(2)
O1 Ir1 C13 C14 -171.8(2)
N1 Ir1 C13 C14 8.3(5)
C11 Ir1 C13 C14 -81.7(3)
C15 Ir1 C13 C14 -38.0(2)
C12 Ir1 C13 C14 -119.2(4)
N20 Ir1 C13 C18 -20.3(4)
O1 Ir1 C13 C18 67.9(4)
N1 Ir1 C13 C18 -112.1(4)
C11 Ir1 C13 C18 157.9(4)
C14 Ir1 C13 C18 -120.4(5)
C15 Ir1 C13 C18 -158.4(4)
C12 Ir1 C13 C18 120.4(4)
C12 C13 C14 C15 2.3(5)
C18 C13 C14 C15 -178.2(4)
Ir1 C13 C14 C15 62.3(3)
C12 C13 C14 C19 178.6(4)
C18 C13 C14 C19 -1.9(7)
Ir1 C13 C14 C19 -121.4(4)
C12 C13 C14 Ir1 -60.0(3)
C18 C13 C14 Ir1 119.5(4)
N20 Ir1 C14 C15 156.8(2)
O1 Ir1 C14 C15 -92.9(5)
N1 Ir1 C14 C15 66.4(3)
C11 Ir1 C14 C15 -37.1(2)
C12 Ir1 C14 C15 -80.7(3)
C13 Ir1 C14 C15 -117.3(3)
N20 Ir1 C14 C13 -86.0(2)
O1 Ir1 C14 C13 24.4(6)
N1 Ir1 C14 C13 -176.3(2)
C11 Ir1 C14 C13 80.2(3)
C15 Ir1 C14 C13 117.3(3)
C12 Ir1 C14 C13 36.6(2)
N20 Ir1 C14 C19 37.0(4)
O1 Ir1 C14 C19 147.4(4)
N1 Ir1 C14 C19 -53.4(4)
C11 Ir1 C14 C19 -156.8(4)
C15 Ir1 C14 C19 -119.7(5)
C12 Ir1 C14 C19 159.5(4)
C13 Ir1 C14 C19 123.0(5)
C13 C14 C15 C11 -3.9(4)
C19 C14 C15 C11 179.7(4)
Ir1 C14 C15 C11 58.5(3)
C13 C14 C15 C20 177.9(4)
C19 C14 C15 C20 1.5(6)
Ir1 C14 C15 C20 -119.7(4)
C13 C14 C15 Ir1 -62.4(3)
C19 C14 C15 Ir1 121.2(4)
C12 C11 C15 C14 4.0(4)
C16 C11 C15 C14 178.6(4)
Ir1 C11 C15 C14 -58.9(3)
C12 C11 C15 C20 -177.9(4)
C16 C11 C15 C20 -3.2(7)
Ir1 C11 C15 C20 119.3(4)
C12 C11 C15 Ir1 62.9(3)
C16 C11 C15 Ir1 -122.5(5)
N20 Ir1 C15 C14 -33.7(3)
O1 Ir1 C15 C14 154.5(2)
N1 Ir1 C15 C14 -125.0(2)
C11 Ir1 C15 C14 119.9(4)
C12 Ir1 C15 C14 80.8(3)
C13 Ir1 C15 C14 38.4(2)
N20 Ir1 C15 C11 -153.6(3)
O1 Ir1 C15 C11 34.6(3)
N1 Ir1 C15 C11 115.1(3)
C14 Ir1 C15 C11 -119.9(4)
C12 Ir1 C15 C11 -39.2(3)
C13 Ir1 C15 C11 -81.6(3)
N20 Ir1 C15 C20 85.6(4)
O1 Ir1 C15 C20 -86.2(4)
N1 Ir1 C15 C20 -5.7(4)
C11 Ir1 C15 C20 -120.8(4)
C14 Ir1 C15 C20 119.3(4)
C12 Ir1 C15 C20 -159.9(4)
C13 Ir1 C15 C20 157.7(4)
O1 Ir1 N20 C21 -148(3)
N1 Ir1 N20 C21 134(3)
C11 Ir1 N20 C21 -28(3)
C14 Ir1 N20 C21 16(3)
C15 Ir1 N20 C21 37(3)
C12 Ir1 N20 C21 -51(3)
C13 Ir1 N20 C21 -23(3)
Ir1 N20 C21 C22 -160(26)
O11 S1 C31 F1 178.3(5)
O13 S1 C31 F1 -63.0(5)
O12 S1 C31 F1 58.6(6)
O11 S1 C31 F2 59.5(4)
O13 S1 C31 F2 178.3(4)
O12 S1 C31 F2 -60.2(4)
O11 S1 C31 F3 -58.6(5)
O13 S1 C31 F3 60.2(5)
O12 S1 C31 F3 -178.3(4)
